data_7052886
loop_
_publ_author_name
'Wang, Yibin'
'Luo, Yunjie'
'Chen, Jue'
'Xue, Hanming'
'Liang, Hongze'

_publ_section_title
;
 Synthesis of mono(guanidinate) rare earth metal bis(amide) complexes and
 their performance in the ring-opening polymerization of l-lactide and
 rac-lactide
;
_journal_issue 4
_journal_name_full 'New Journal of Chemistry'
_journal_page_first 933
_journal_paper_doi 10.1039/c2nj20925j
_journal_volume 36
_journal_year 2012
_chemical_formula_moiety 'C31 H76 N5 O Si6 Y'
_chemical_formula_sum 'C31 H76 N5 O Si6 Y'
_chemical_formula_weight 792.42
_chemical_name_systematic
;
?
;
_space_group_IT_number 2
_symmetry_cell_setting triclinic
_symmetry_Int_Tables_number 2
_symmetry_space_group_name_Hall '-P 1'
_symmetry_space_group_name_H-M 'P -1'
_atom_sites_solution_hydrogens geom
_atom_sites_solution_primary direct
_atom_sites_solution_secondary difmap
_audit_creation_method SHELXL-97
_cell_angle_alpha 75.965(5)
_cell_angle_beta 87.006(6)
_cell_angle_gamma 85.555(6)
_cell_formula_units_Z 4
_cell_length_a 12.0258(13)
_cell_length_b 19.1155(19)
_cell_length_c 20.642(2)
_cell_measurement_reflns_used 20348
_cell_measurement_temperature 223(2)
_cell_measurement_theta_max 27.5
_cell_measurement_theta_min 3.1
_cell_volume 4586.9(8)
_computing_cell_refinement CrystalClear
_computing_data_collection CrystalClear
_computing_data_reduction CrystalStructure
_computing_structure_refinement 'SHELXL-97 (Sheldrick, 1997)'
_computing_structure_solution 'SHELXS-97 (Sheldrick, 1990)'
_diffrn_ambient_temperature 223(2)
_diffrn_detector_area_resol_mean 14.63
_diffrn_measured_fraction_theta_full 0.992
_diffrn_measured_fraction_theta_max 0.992
_diffrn_measurement_device_type 'Rigaku Saturn'
_diffrn_measurement_method \w
_diffrn_radiation_monochromator graphite
_diffrn_radiation_source 'fine-focus sealed tube'
_diffrn_radiation_type MoK\a
_diffrn_radiation_wavelength 0.71075
_diffrn_reflns_av_R_equivalents 0.0746
_diffrn_reflns_av_sigmaI/netI 0.1005
_diffrn_reflns_limit_h_max 14
_diffrn_reflns_limit_h_min -14
_diffrn_reflns_limit_k_max 23
_diffrn_reflns_limit_k_min -23
_diffrn_reflns_limit_l_max 23
_diffrn_reflns_limit_l_min -24
_diffrn_reflns_number 39101
_diffrn_reflns_theta_full 25.50
_diffrn_reflns_theta_max 25.50
_diffrn_reflns_theta_min 3.05
_exptl_absorpt_coefficient_mu 1.456
_exptl_absorpt_correction_T_max 0.770
_exptl_absorpt_correction_T_min 0.543
_exptl_absorpt_correction_type multi-scan
_exptl_absorpt_process_details 'Jacobson, R. (1998) Private communication'
_exptl_crystal_colour colorless
_exptl_crystal_density_diffrn 1.147
_exptl_crystal_density_method 'not measured'
_exptl_crystal_description block
_exptl_crystal_F_000 1712
_exptl_crystal_size_max 0.80
_exptl_crystal_size_mid 0.50
_exptl_crystal_size_min 0.20
_refine_diff_density_max 0.645
_refine_diff_density_min -0.579
_refine_diff_density_rms 0.071
_refine_ls_extinction_method none
_refine_ls_goodness_of_fit_ref 1.141
_refine_ls_hydrogen_treatment mixed
_refine_ls_matrix_type full
_refine_ls_number_parameters 854
_refine_ls_number_reflns 16946
_refine_ls_number_restraints 0
_refine_ls_restrained_S_all 1.141
_refine_ls_R_factor_all 0.1048
_refine_ls_R_factor_gt 0.0753
_refine_ls_shift/su_max 0.003
_refine_ls_shift/su_mean 0.000
_refine_ls_structure_factor_coef Fsqd
_refine_ls_weighting_details 'calc w=1/[\s^2^(Fo^2^)+(0.0309P)^2^+2.2612P] where P=(Fo^2^+2Fc^2^)/3'
_refine_ls_weighting_scheme calc
_refine_ls_wR_factor_gt 0.1266
_refine_ls_wR_factor_ref 0.1381
_reflns_number_gt 12758
_reflns_number_total 16946
_reflns_threshold_expression >2sigma(I)
_cod_data_source_file c2nj20925j.txt
_cod_data_source_block shelxl
_cod_original_cell_volume 4587.0(8)
_cod_database_code 7052886

loop_
_symmetry_equiv_pos_as_xyz
'x, y, z'
'-x, -y, -z'

loop_
_atom_site_label
_atom_site_type_symbol
_atom_site_fract_x
_atom_site_fract_y
_atom_site_fract_z
_atom_site_U_iso_or_equiv
_atom_site_adp_type
_atom_site_occupancy
_atom_site_symmetry_multiplicity
_atom_site_calc_flag
_atom_site_refinement_flags
Y1 Y 0.13038(4) 0.28542(2) 0.35134(2) 0.03219(12) Uani 1 1 d .
Y2 Y 0.57261(4) 0.20133(2) 0.80270(2) 0.03347(13) Uani 1 1 d .
Si1 Si 0.08733(13) 0.15113(9) 0.16658(8) 0.0517(4) Uani 1 1 d .
Si2 Si -0.13453(12) 0.24561(9) 0.16331(8) 0.0508(4) Uani 1 1 d .
Si3 Si 0.42591(12) 0.26256(8) 0.32967(8) 0.0455(4) Uani 1 1 d .
H3 H 0.405(3) 0.333(2) 0.289(2) 0.051(13) Uiso 1 1 d .
Si4 Si 0.29440(12) 0.15834(8) 0.43280(8) 0.0462(4) Uani 1 1 d .
H4 H 0.179(4) 0.160(2) 0.451(2) 0.066(15) Uiso 1 1 d .
Si5 Si 0.06787(12) 0.28318(8) 0.51679(7) 0.0440(4) Uani 1 1 d .
H5 H 0.188(4) 0.268(2) 0.512(2) 0.067(15) Uiso 1 1 d .
Si6 Si -0.10257(13) 0.35609(8) 0.41697(7) 0.0482(4) Uani 1 1 d .
H6 H -0.110(4) 0.363(3) 0.349(3) 0.078(17) Uiso 1 1 d .
Si7 Si 0.22834(12) 0.37178(8) 0.82560(8) 0.0475(4) Uani 1 1 d .
Si8 Si 0.42371(13) 0.47420(8) 0.80019(8) 0.0488(4) Uani 1 1 d .
Si9 Si 0.45493(13) 0.06389(8) 0.88397(8) 0.0505(4) Uani 1 1 d .
H9 H 0.529(3) 0.108(2) 0.913(2) 0.046(13) Uiso 1 1 d .
Si10 Si 0.39479(14) 0.09468(8) 0.73818(9) 0.0559(4) Uani 1 1 d .
H10 H 0.443(4) 0.141(3) 0.676(3) 0.079(17) Uiso 1 1 d .
Si11 Si 0.80489(12) 0.11344(8) 0.90611(7) 0.0463(4) Uani 1 1 d .
H11 H 0.760(3) 0.0479(19) 0.8976(18) 0.029(11) Uiso 1 1 d .
Si12 Si 0.80769(12) 0.25810(8) 0.80691(8) 0.0470(4) Uani 1 1 d .
H12 H 0.720(3) 0.300(2) 0.771(2) 0.047(13) Uiso 1 1 d .
O1 O 0.1944(3) 0.40491(16) 0.33192(16) 0.0415(8) Uani 1 1 d .
O2 O 0.6675(3) 0.16776(17) 0.70718(17) 0.0486(9) Uani 1 1 d .
N1 N 0.0898(3) 0.30424(19) 0.23772(18) 0.0344(9) Uani 1 1 d .
N2 N 0.0228(3) 0.20895(19) 0.31252(18) 0.0345(9) Uani 1 1 d .
N3 N -0.0021(3) 0.2164(2) 0.19436(18) 0.0366(9) Uani 1 1 d .
N4 N 0.3036(3) 0.2349(2) 0.37062(19) 0.0378(9) Uani 1 1 d .
N5 N 0.0225(3) 0.3122(2) 0.43730(19) 0.0402(10) Uani 1 1 d .
N6 N 0.4773(3) 0.31047(19) 0.74954(18) 0.0349(9) Uani 1 1 d .
N7 N 0.4843(3) 0.28194(19) 0.86124(18) 0.0362(9) Uani 1 1 d .
N8 N 0.3700(3) 0.38945(19) 0.80996(19) 0.0368(9) Uani 1 1 d .
N9 N 0.4609(3) 0.1116(2) 0.8032(2) 0.0433(10) Uani 1 1 d .
N10 N 0.7454(3) 0.1826(2) 0.84734(19) 0.0385(9) Uani 1 1 d .
C1 C 0.0363(4) 0.2431(2) 0.2481(2) 0.0345(11) Uani 1 1 d .
C2 C 0.1180(4) 0.3460(2) 0.1703(2) 0.0376(11) Uani 1 1 d .
H2 H 0.1106 0.3154 0.1386 0.045 Uiso 1 1 calc R
C3 C 0.2388(4) 0.3672(3) 0.1664(2) 0.0428(12) Uani 1 1 d .
H3A H 0.2490 0.3924 0.2015 0.051 Uiso 1 1 calc R
H3B H 0.2889 0.3232 0.1749 0.051 Uiso 1 1 calc R
C4 C 0.2712(5) 0.4155(3) 0.0989(3) 0.0552(15) Uani 1 1 d .
H4A H 0.3471 0.4302 0.1005 0.066 Uiso 1 1 calc R
H4B H 0.2711 0.3880 0.0645 0.066 Uiso 1 1 calc R
C5 C 0.1927(5) 0.4820(3) 0.0799(3) 0.0651(17) Uani 1 1 d .
H5A H 0.2126 0.5096 0.0348 0.078 Uiso 1 1 calc R
H5B H 0.1993 0.5129 0.1109 0.078 Uiso 1 1 calc R
C6 C 0.0738(5) 0.4606(3) 0.0821(3) 0.0621(16) Uani 1 1 d .
H6A H 0.0660 0.4340 0.0477 0.075 Uiso 1 1 calc R
H6B H 0.0233 0.5043 0.0720 0.075 Uiso 1 1 calc R
C7 C 0.0405(4) 0.4140(3) 0.1498(2) 0.0473(13) Uani 1 1 d .
H7A H -0.0359 0.4001 0.1484 0.057 Uiso 1 1 calc R
H7B H 0.0415 0.4423 0.1835 0.057 Uiso 1 1 calc R
C8 C -0.0460(4) 0.1472(2) 0.3340(2) 0.0382(12) Uani 1 1 d .
H8 H -0.0806 0.1388 0.2943 0.046 Uiso 1 1 calc R
C9 C -0.1387(4) 0.1624(3) 0.3834(3) 0.0507(14) Uani 1 1 d .
H9A H -0.1053 0.1722 0.4223 0.061 Uiso 1 1 calc R
H9B H -0.1849 0.2055 0.3620 0.061 Uiso 1 1 calc R
C10 C -0.2122(5) 0.0988(3) 0.4064(3) 0.0716(19) Uani 1 1 d .
H10A H -0.2673 0.1093 0.4401 0.086 Uiso 1 1 calc R
H10B H -0.2527 0.0928 0.3684 0.086 Uiso 1 1 calc R
C11 C -0.1445(6) 0.0293(3) 0.4358(3) 0.080(2) Uani 1 1 d .
H11A H -0.1933 -0.0109 0.4454 0.095 Uiso 1 1 calc R
H11B H -0.1142 0.0325 0.4781 0.095 Uiso 1 1 calc R
C12 C -0.0492(5) 0.0143(3) 0.3889(3) 0.077(2) Uani 1 1 d .
H12A H -0.0795 0.0037 0.3494 0.092 Uiso 1 1 calc R
H12B H -0.0029 -0.0282 0.4114 0.092 Uiso 1 1 calc R
C13 C 0.0225(5) 0.0791(3) 0.3672(3) 0.0583(16) Uani 1 1 d .
H13A H 0.0577 0.0870 0.4063 0.070 Uiso 1 1 calc R
H13B H 0.0819 0.0686 0.3359 0.070 Uiso 1 1 calc R
C14 C 0.2263(4) 0.1496(3) 0.2017(3) 0.0559(15) Uani 1 1 d .
H14A H 0.2576 0.1961 0.1843 0.084 Uiso 1 1 calc R
H14B H 0.2753 0.1120 0.1892 0.084 Uiso 1 1 calc R
H14C H 0.2188 0.1402 0.2500 0.084 Uiso 1 1 calc R
C15 C 0.1000(5) 0.1748(4) 0.0736(3) 0.089(2) Uani 1 1 d .
H15A H 0.0290 0.1699 0.0554 0.133 Uiso 1 1 calc R
H15B H 0.1567 0.1425 0.0591 0.133 Uiso 1 1 calc R
H15C H 0.1208 0.2242 0.0580 0.133 Uiso 1 1 calc R
C16 C 0.0373(5) 0.0585(3) 0.1919(4) 0.085(2) Uani 1 1 d .
H16A H 0.0173 0.0471 0.2393 0.128 Uiso 1 1 calc R
H16B H 0.0960 0.0240 0.1830 0.128 Uiso 1 1 calc R
H16C H -0.0276 0.0561 0.1667 0.128 Uiso 1 1 calc R
C17 C -0.1273(5) 0.3015(3) 0.0752(3) 0.0761(19) Uani 1 1 d .
H17A H -0.0691 0.3350 0.0706 0.114 Uiso 1 1 calc R
H17B H -0.1985 0.3284 0.0645 0.114 Uiso 1 1 calc R
H17C H -0.1106 0.2702 0.0449 0.114 Uiso 1 1 calc R
C18 C -0.2102(4) 0.2995(3) 0.2176(3) 0.0664(17) Uani 1 1 d .
H18A H -0.2312 0.2676 0.2599 0.100 Uiso 1 1 calc R
H18B H -0.2767 0.3242 0.1958 0.100 Uiso 1 1 calc R
H18C H -0.1621 0.3349 0.2255 0.100 Uiso 1 1 calc R
C19 C -0.2157(5) 0.1664(3) 0.1651(3) 0.0717(18) Uani 1 1 d .
H19A H -0.1787 0.1380 0.1361 0.108 Uiso 1 1 calc R
H19B H -0.2902 0.1829 0.1497 0.108 Uiso 1 1 calc R
H19C H -0.2205 0.1368 0.2104 0.108 Uiso 1 1 calc R
C20 C 0.4885(5) 0.2033(4) 0.2758(3) 0.0736(19) Uani 1 1 d .
H20A H 0.5148 0.1571 0.3036 0.110 Uiso 1 1 calc R
H20B H 0.5507 0.2262 0.2493 0.110 Uiso 1 1 calc R
H20C H 0.4326 0.1959 0.2463 0.110 Uiso 1 1 calc R
C21 C 0.5363(4) 0.2717(3) 0.3860(3) 0.0706(18) Uani 1 1 d .
H21A H 0.5078 0.3035 0.4141 0.106 Uiso 1 1 calc R
H21B H 0.6004 0.2917 0.3596 0.106 Uiso 1 1 calc R
H21C H 0.5582 0.2245 0.4139 0.106 Uiso 1 1 calc R
C22 C 0.3356(5) 0.0721(3) 0.4076(3) 0.0695(18) Uani 1 1 d .
H22A H 0.3028 0.0733 0.3654 0.104 Uiso 1 1 calc R
H22B H 0.3090 0.0317 0.4416 0.104 Uiso 1 1 calc R
H22C H 0.4162 0.0664 0.4028 0.104 Uiso 1 1 calc R
C23 C 0.3678(5) 0.1530(3) 0.5117(3) 0.0700(17) Uani 1 1 d .
H23A H 0.4468 0.1412 0.5050 0.105 Uiso 1 1 calc R
H23B H 0.3373 0.1157 0.5473 0.105 Uiso 1 1 calc R
H23C H 0.3573 0.1991 0.5236 0.105 Uiso 1 1 calc R
C24 C 0.0131(5) 0.1967(3) 0.5648(3) 0.0621(16) Uani 1 1 d .
H24A H -0.0676 0.2026 0.5693 0.093 Uiso 1 1 calc R
H24B H 0.0445 0.1833 0.6088 0.093 Uiso 1 1 calc R
H24C H 0.0337 0.1591 0.5414 0.093 Uiso 1 1 calc R
C25 C 0.0380(5) 0.3500(3) 0.5700(3) 0.0627(16) Uani 1 1 d .
H25A H 0.0687 0.3955 0.5478 0.094 Uiso 1 1 calc R
H25B H 0.0719 0.3313 0.6129 0.094 Uiso 1 1 calc R
H25C H -0.0420 0.3576 0.5767 0.094 Uiso 1 1 calc R
C26 C -0.2245(4) 0.3137(3) 0.4672(3) 0.0686(18) Uani 1 1 d .
H26A H -0.2249 0.2638 0.4644 0.103 Uiso 1 1 calc R
H26B H -0.2931 0.3399 0.4497 0.103 Uiso 1 1 calc R
H26C H -0.2187 0.3154 0.5135 0.103 Uiso 1 1 calc R
C27 C -0.1180(5) 0.4524(3) 0.4241(3) 0.0655(17) Uani 1 1 d .
H27A H -0.1060 0.4541 0.4698 0.098 Uiso 1 1 calc R
H27B H -0.1926 0.4727 0.4119 0.098 Uiso 1 1 calc R
H27C H -0.0636 0.4802 0.3944 0.098 Uiso 1 1 calc R
C28 C 0.2640(4) 0.4182(3) 0.3825(3) 0.0531(14) Uani 1 1 d .
H28A H 0.3388 0.4300 0.3640 0.064 Uiso 1 1 calc R
H28B H 0.2707 0.3759 0.4204 0.064 Uiso 1 1 calc R
C29 C 0.2047(5) 0.4808(3) 0.4036(3) 0.0608(16) Uani 1 1 d .
H29A H 0.2562 0.5070 0.4228 0.073 Uiso 1 1 calc R
H29B H 0.1443 0.4652 0.4364 0.073 Uiso 1 1 calc R
C30 C 0.1592(5) 0.5271(3) 0.3389(3) 0.0547(15) Uani 1 1 d .
H30A H 0.0907 0.5553 0.3472 0.066 Uiso 1 1 calc R
H30B H 0.2142 0.5603 0.3150 0.066 Uiso 1 1 calc R
C31 C 0.1361(4) 0.4726(3) 0.2997(3) 0.0485(13) Uani 1 1 d .
H31A H 0.0558 0.4669 0.3001 0.058 Uiso 1 1 calc R
H31B H 0.1632 0.4886 0.2533 0.058 Uiso 1 1 calc R
C32 C 0.4450(4) 0.3277(2) 0.8071(2) 0.0353(11) Uani 1 1 d .
C33 C 0.4447(4) 0.3555(3) 0.6850(2) 0.0407(12) Uani 1 1 d .
H33 H 0.3996 0.3986 0.6926 0.049 Uiso 1 1 calc R
C34 C 0.3749(4) 0.3163(3) 0.6472(3) 0.0512(14) Uani 1 1 d .
H34A H 0.4151 0.2705 0.6442 0.061 Uiso 1 1 calc R
H34B H 0.3046 0.3049 0.6724 0.061 Uiso 1 1 calc R
C35 C 0.3490(5) 0.3603(3) 0.5770(3) 0.0621(16) Uani 1 1 d .
H35A H 0.3071 0.3317 0.5545 0.075 Uiso 1 1 calc R
H35B H 0.3021 0.4038 0.5800 0.075 Uiso 1 1 calc R
C36 C 0.4534(5) 0.3820(3) 0.5366(3) 0.0616(16) Uani 1 1 d .
H36A H 0.4337 0.4117 0.4924 0.074 Uiso 1 1 calc R
H36B H 0.4977 0.3388 0.5304 0.074 Uiso 1 1 calc R
C37 C 0.5215(5) 0.4244(3) 0.5714(3) 0.0656(17) Uani 1 1 d .
H37A H 0.4797 0.4699 0.5739 0.079 Uiso 1 1 calc R
H37B H 0.5911 0.4362 0.5456 0.079 Uiso 1 1 calc R
C38 C 0.5482(4) 0.3812(3) 0.6415(3) 0.0558(15) Uani 1 1 d .
H38A H 0.5887 0.4109 0.6635 0.067 Uiso 1 1 calc R
H38B H 0.5977 0.3388 0.6382 0.067 Uiso 1 1 calc R
C39 C 0.4639(4) 0.2951(3) 0.9283(2) 0.0398(12) Uani 1 1 d .
H39 H 0.4060 0.3353 0.9258 0.048 Uiso 1 1 calc R
C40 C 0.5698(4) 0.3161(4) 0.9534(3) 0.0690(18) Uani 1 1 d .
H40A H 0.5956 0.3596 0.9224 0.083 Uiso 1 1 calc R
H40B H 0.6283 0.2771 0.9552 0.083 Uiso 1 1 calc R
C41 C 0.5484(5) 0.3303(5) 1.0232(3) 0.095(3) Uani 1 1 d .
H41A H 0.6178 0.3428 1.0393 0.115 Uiso 1 1 calc R
H41B H 0.4931 0.3712 1.0209 0.115 Uiso 1 1 calc R
C42 C 0.5060(7) 0.2634(5) 1.0716(3) 0.109(3) Uani 1 1 d .
H42A H 0.5645 0.2240 1.0772 0.131 Uiso 1 1 calc R
H42B H 0.4889 0.2740 1.1153 0.131 Uiso 1 1 calc R
C43 C 0.4047(6) 0.2403(3) 1.0472(3) 0.078(2) Uani 1 1 d .
H43A H 0.3434 0.2771 1.0473 0.093 Uiso 1 1 calc R
H43B H 0.3830 0.1952 1.0776 0.093 Uiso 1 1 calc R
C44 C 0.4233(5) 0.2286(3) 0.9767(3) 0.0635(17) Uani 1 1 d .
H44A H 0.4784 0.1878 0.9776 0.076 Uiso 1 1 calc R
H44B H 0.3532 0.2164 0.9614 0.076 Uiso 1 1 calc R
C45 C 0.2101(5) 0.2766(3) 0.8261(4) 0.086(2) Uani 1 1 d .
H45A H 0.2597 0.2623 0.7924 0.129 Uiso 1 1 calc R
H45B H 0.1334 0.2716 0.8165 0.129 Uiso 1 1 calc R
H45C H 0.2275 0.2461 0.8697 0.129 Uiso 1 1 calc R
C46 C 0.1418(5) 0.4311(4) 0.7602(4) 0.109(3) Uani 1 1 d .
H46A H 0.1465 0.4811 0.7618 0.164 Uiso 1 1 calc R
H46B H 0.0648 0.4186 0.7678 0.164 Uiso 1 1 calc R
H46C H 0.1686 0.4249 0.7167 0.164 Uiso 1 1 calc R
C47 C 0.1727(5) 0.3863(5) 0.9073(4) 0.111(3) Uani 1 1 d .
H47A H 0.2202 0.3590 0.9426 0.166 Uiso 1 1 calc R
H47B H 0.0976 0.3701 0.9155 0.166 Uiso 1 1 calc R
H47C H 0.1713 0.4373 0.9066 0.166 Uiso 1 1 calc R
C48 C 0.3730(6) 0.5403(3) 0.7241(3) 0.0776(19) Uani 1 1 d .
H48A H 0.3969 0.5229 0.6849 0.116 Uiso 1 1 calc R
H48B H 0.4034 0.5866 0.7212 0.116 Uiso 1 1 calc R
H48C H 0.2921 0.5460 0.7267 0.116 Uiso 1 1 calc R
C49 C 0.5783(4) 0.4655(3) 0.7920(3) 0.0709(18) Uani 1 1 d .
H49A H 0.6094 0.4540 0.8361 0.106 Uiso 1 1 calc R
H49B H 0.6052 0.5108 0.7660 0.106 Uiso 1 1 calc R
H49C H 0.6011 0.4273 0.7698 0.106 Uiso 1 1 calc R
C50 C 0.3832(6) 0.5129(3) 0.8736(3) 0.087(2) Uani 1 1 d .
H50A H 0.3027 0.5213 0.8763 0.130 Uiso 1 1 calc R
H50B H 0.4176 0.5583 0.8684 0.130 Uiso 1 1 calc R
H50C H 0.4082 0.4792 0.9141 0.130 Uiso 1 1 calc R
C51 C 0.3152(5) 0.0653(3) 0.9276(3) 0.0747(19) Uani 1 1 d .
H51A H 0.2871 0.1150 0.9242 0.112 Uiso 1 1 calc R
H51B H 0.3219 0.0405 0.9743 0.112 Uiso 1 1 calc R
H51C H 0.2639 0.0412 0.9069 0.112 Uiso 1 1 calc R
C52 C 0.5144(5) -0.0314(3) 0.8997(3) 0.0724(18) Uani 1 1 d .
H52A H 0.4664 -0.0597 0.8814 0.109 Uiso 1 1 calc R
H52B H 0.5196 -0.0514 0.9475 0.109 Uiso 1 1 calc R
H52C H 0.5882 -0.0328 0.8785 0.109 Uiso 1 1 calc R
C53 C 0.2408(5) 0.1110(4) 0.7405(4) 0.112(3) Uani 1 1 d .
H53A H 0.2093 0.0782 0.7794 0.167 Uiso 1 1 calc R
H53B H 0.2112 0.1027 0.7003 0.167 Uiso 1 1 calc R
H53C H 0.2212 0.1605 0.7429 0.167 Uiso 1 1 calc R
C54 C 0.4257(6) 0.0013(3) 0.7263(4) 0.096(2) Uani 1 1 d .
H54A H 0.5057 -0.0100 0.7264 0.144 Uiso 1 1 calc R
H54B H 0.3974 -0.0017 0.6840 0.144 Uiso 1 1 calc R
H54C H 0.3900 -0.0329 0.7624 0.144 Uiso 1 1 calc R
C55 C 0.9597(4) 0.1008(3) 0.8961(3) 0.0758(19) Uani 1 1 d .
H55A H 0.9793 0.0954 0.8512 0.114 Uiso 1 1 calc R
H55B H 0.9866 0.0578 0.9284 0.114 Uiso 1 1 calc R
H55C H 0.9936 0.1425 0.9033 0.114 Uiso 1 1 calc R
C56 C 0.7747(5) 0.1235(3) 0.9933(3) 0.0685(17) Uani 1 1 d .
H56A H 0.7990 0.1695 0.9973 0.103 Uiso 1 1 calc R
H56B H 0.8144 0.0845 1.0245 0.103 Uiso 1 1 calc R
H56C H 0.6952 0.1218 1.0035 0.103 Uiso 1 1 calc R
C57 C 0.9206(4) 0.2461(3) 0.7443(3) 0.0681(17) Uani 1 1 d .
H57A H 0.9838 0.2180 0.7671 0.102 Uiso 1 1 calc R
H57B H 0.9435 0.2930 0.7199 0.102 Uiso 1 1 calc R
H57C H 0.8930 0.2210 0.7134 0.102 Uiso 1 1 calc R
C58 C 0.8608(5) 0.3146(3) 0.8593(3) 0.0716(18) Uani 1 1 d .
H58A H 0.8010 0.3269 0.8887 0.107 Uiso 1 1 calc R
H58B H 0.8877 0.3585 0.8305 0.107 Uiso 1 1 calc R
H58C H 0.9214 0.2877 0.8857 0.107 Uiso 1 1 calc R
C59 C 0.7259(5) 0.0962(3) 0.7251(3) 0.0639(17) Uani 1 1 d .
H59A H 0.6740 0.0599 0.7471 0.077 Uiso 1 1 calc R
H59B H 0.7857 0.0959 0.7557 0.077 Uiso 1 1 calc R
C60 C 0.7723(6) 0.0805(4) 0.6625(3) 0.077(2) Uani 1 1 d .
H60A H 0.7697 0.0291 0.6637 0.092 Uiso 1 1 calc R
H60B H 0.8499 0.0937 0.6545 0.092 Uiso 1 1 calc R
C61 C 0.6998(6) 0.1257(3) 0.6098(3) 0.079(2) Uani 1 1 d .
H61A H 0.6331 0.1011 0.6053 0.095 Uiso 1 1 calc R
H61B H 0.7403 0.1375 0.5665 0.095 Uiso 1 1 calc R
C62 C 0.6696(5) 0.1925(3) 0.6352(2) 0.0611(16) Uani 1 1 d .
H62A H 0.7254 0.2282 0.6198 0.073 Uiso 1 1 calc R
H62B H 0.5964 0.2144 0.6196 0.073 Uiso 1 1 calc R

loop_
_atom_site_aniso_label
_atom_site_aniso_U_11
_atom_site_aniso_U_22
_atom_site_aniso_U_33
_atom_site_aniso_U_23
_atom_site_aniso_U_13
_atom_site_aniso_U_12
Y1 0.0349(3) 0.0323(2) 0.0303(3) -0.0097(2) -0.0009(2) -0.0008(2)
Y2 0.0360(3) 0.0304(2) 0.0329(3) -0.0069(2) 0.0010(2) 0.0012(2)
Si1 0.0510(9) 0.0595(10) 0.0539(10) -0.0330(9) 0.0018(8) -0.0008(8)
Si2 0.0439(9) 0.0657(10) 0.0467(9) -0.0198(8) -0.0126(7) -0.0010(8)
Si3 0.0379(8) 0.0493(9) 0.0480(9) -0.0092(8) -0.0033(7) -0.0012(7)
Si4 0.0453(9) 0.0456(8) 0.0475(9) -0.0122(7) -0.0002(7) 0.0009(7)
Si5 0.0464(9) 0.0466(8) 0.0429(9) -0.0183(7) 0.0048(7) -0.0058(7)
Si6 0.0576(10) 0.0488(9) 0.0392(9) -0.0149(7) 0.0023(7) 0.0021(8)
Si7 0.0354(8) 0.0501(9) 0.0555(10) -0.0126(8) 0.0000(7) 0.0056(7)
Si8 0.0559(9) 0.0342(8) 0.0577(10) -0.0147(7) 0.0001(8) -0.0003(7)
Si9 0.0571(10) 0.0391(8) 0.0525(10) -0.0056(7) 0.0035(8) -0.0068(7)
Si10 0.0646(11) 0.0477(9) 0.0587(10) -0.0161(8) -0.0078(9) -0.0106(8)
Si11 0.0496(9) 0.0423(8) 0.0456(9) -0.0081(7) -0.0103(7) 0.0033(7)
Si12 0.0382(8) 0.0501(9) 0.0494(9) -0.0052(8) 0.0015(7) -0.0049(7)
O1 0.050(2) 0.0358(18) 0.0394(19) -0.0084(16) -0.0091(16) -0.0025(16)
O2 0.055(2) 0.045(2) 0.043(2) -0.0098(18) 0.0067(18) 0.0071(18)
N1 0.040(2) 0.035(2) 0.029(2) -0.0089(18) -0.0039(18) -0.0011(18)
N2 0.041(2) 0.032(2) 0.032(2) -0.0086(18) -0.0040(18) -0.0060(18)
N3 0.035(2) 0.045(2) 0.032(2) -0.016(2) -0.0044(18) 0.0001(19)
N4 0.034(2) 0.043(2) 0.037(2) -0.011(2) -0.0024(18) -0.0002(19)
N5 0.043(2) 0.042(2) 0.038(2) -0.015(2) 0.0047(19) -0.0030(19)
N6 0.039(2) 0.034(2) 0.028(2) -0.0022(18) -0.0039(18) 0.0061(18)
N7 0.046(2) 0.031(2) 0.029(2) -0.0057(18) -0.0003(19) 0.0065(18)
N8 0.032(2) 0.035(2) 0.043(2) -0.012(2) -0.0014(18) 0.0053(18)
N9 0.045(2) 0.038(2) 0.048(3) -0.012(2) 0.002(2) -0.008(2)
N10 0.037(2) 0.038(2) 0.037(2) -0.0037(19) 0.0033(19) -0.0032(19)
C1 0.032(3) 0.041(3) 0.033(3) -0.014(2) -0.002(2) 0.004(2)
C2 0.047(3) 0.037(3) 0.028(3) -0.007(2) -0.003(2) 0.000(2)
C3 0.046(3) 0.040(3) 0.041(3) -0.010(2) 0.004(2) 0.005(2)
C4 0.069(4) 0.045(3) 0.050(3) -0.010(3) 0.020(3) -0.013(3)
C5 0.096(5) 0.045(3) 0.047(4) -0.001(3) 0.017(3) -0.007(3)
C6 0.083(5) 0.053(3) 0.042(3) 0.002(3) -0.010(3) 0.012(3)
C7 0.049(3) 0.047(3) 0.040(3) -0.003(3) -0.007(3) 0.005(3)
C8 0.041(3) 0.038(3) 0.040(3) -0.015(2) -0.005(2) -0.007(2)
C9 0.048(3) 0.050(3) 0.054(3) -0.015(3) 0.007(3) -0.007(3)
C10 0.064(4) 0.073(4) 0.079(5) -0.020(4) 0.027(4) -0.028(4)
C11 0.091(5) 0.060(4) 0.084(5) -0.006(4) 0.025(4) -0.037(4)
C12 0.092(5) 0.040(3) 0.096(5) -0.008(4) 0.012(4) -0.019(3)
C13 0.062(4) 0.035(3) 0.075(4) -0.010(3) 0.007(3) -0.004(3)
C14 0.050(3) 0.059(4) 0.062(4) -0.025(3) 0.006(3) 0.010(3)
C15 0.081(5) 0.141(7) 0.058(4) -0.059(5) -0.005(4) 0.014(5)
C16 0.085(5) 0.065(4) 0.122(6) -0.056(4) 0.007(4) -0.006(4)
C17 0.076(4) 0.098(5) 0.055(4) -0.013(4) -0.028(3) -0.006(4)
C18 0.047(3) 0.075(4) 0.078(5) -0.024(4) -0.010(3) 0.011(3)
C19 0.053(4) 0.094(5) 0.077(5) -0.032(4) -0.015(3) -0.014(3)
C20 0.054(4) 0.102(5) 0.073(4) -0.039(4) 0.020(3) -0.013(4)
C21 0.050(4) 0.094(5) 0.074(4) -0.027(4) -0.006(3) -0.020(3)
C22 0.076(4) 0.044(3) 0.086(5) -0.018(3) 0.016(4) 0.002(3)
C23 0.081(4) 0.075(4) 0.044(4) 0.003(3) -0.009(3) 0.004(4)
C24 0.075(4) 0.057(4) 0.051(4) -0.005(3) 0.004(3) -0.011(3)
C25 0.085(4) 0.061(4) 0.049(4) -0.028(3) 0.005(3) -0.008(3)
C26 0.050(4) 0.081(4) 0.082(5) -0.034(4) 0.003(3) -0.004(3)
C27 0.070(4) 0.054(4) 0.073(4) -0.022(3) 0.010(3) 0.011(3)
C28 0.062(4) 0.051(3) 0.049(3) -0.012(3) -0.014(3) -0.013(3)
C29 0.071(4) 0.063(4) 0.056(4) -0.027(3) 0.001(3) -0.016(3)
C30 0.061(4) 0.045(3) 0.063(4) -0.023(3) 0.007(3) -0.007(3)
C31 0.051(3) 0.046(3) 0.049(3) -0.012(3) -0.005(3) 0.005(3)
C32 0.036(3) 0.033(3) 0.037(3) -0.008(2) 0.004(2) -0.004(2)
C33 0.046(3) 0.036(3) 0.042(3) -0.014(2) -0.009(2) 0.008(2)
C34 0.050(3) 0.055(3) 0.048(3) -0.007(3) -0.006(3) -0.011(3)
C35 0.069(4) 0.064(4) 0.056(4) -0.014(3) -0.026(3) -0.007(3)
C36 0.083(4) 0.060(4) 0.041(3) -0.006(3) -0.015(3) -0.008(3)
C37 0.082(4) 0.068(4) 0.040(3) 0.010(3) -0.014(3) -0.029(3)
C38 0.060(4) 0.063(4) 0.041(3) 0.000(3) -0.007(3) -0.024(3)
C39 0.041(3) 0.042(3) 0.035(3) -0.011(2) 0.002(2) 0.011(2)
C40 0.045(3) 0.119(5) 0.053(4) -0.043(4) 0.002(3) 0.001(4)
C41 0.059(4) 0.182(8) 0.064(5) -0.067(6) -0.008(4) 0.004(5)
C42 0.107(6) 0.169(9) 0.039(4) -0.027(5) -0.007(4) 0.074(6)
C43 0.109(6) 0.072(4) 0.039(4) 0.000(3) 0.023(4) 0.018(4)
C44 0.096(5) 0.044(3) 0.044(3) -0.004(3) 0.022(3) 0.006(3)
C45 0.049(4) 0.062(4) 0.147(7) -0.028(4) 0.024(4) -0.017(3)
C46 0.043(4) 0.117(6) 0.135(7) 0.037(5) -0.025(4) -0.003(4)
C47 0.047(4) 0.200(9) 0.114(6) -0.095(7) 0.030(4) -0.018(5)
C48 0.109(5) 0.039(3) 0.078(5) 0.003(3) -0.019(4) -0.006(3)
C49 0.063(4) 0.051(3) 0.104(5) -0.024(4) -0.001(4) -0.018(3)
C50 0.123(6) 0.061(4) 0.085(5) -0.038(4) 0.015(4) -0.009(4)
C51 0.075(4) 0.073(4) 0.071(4) -0.007(4) 0.018(4) -0.021(4)
C52 0.089(5) 0.040(3) 0.079(5) -0.001(3) -0.002(4) 0.001(3)
C53 0.070(5) 0.155(8) 0.132(7) -0.075(7) -0.027(5) -0.004(5)
C54 0.130(6) 0.068(4) 0.105(6) -0.047(5) -0.019(5) -0.009(4)
C55 0.053(4) 0.082(5) 0.091(5) -0.020(4) -0.021(4) 0.014(3)
C56 0.098(5) 0.066(4) 0.040(3) -0.007(3) -0.014(3) -0.008(4)
C57 0.051(4) 0.097(5) 0.057(4) -0.018(4) 0.009(3) -0.018(3)
C58 0.058(4) 0.072(4) 0.092(5) -0.034(4) 0.010(4) -0.016(3)
C59 0.078(4) 0.050(3) 0.060(4) -0.018(3) 0.009(3) 0.023(3)
C60 0.086(5) 0.074(4) 0.076(5) -0.038(4) 0.008(4) 0.010(4)
C61 0.106(5) 0.085(5) 0.053(4) -0.039(4) 0.004(4) 0.012(4)
C62 0.081(4) 0.063(4) 0.034(3) -0.007(3) 0.007(3) 0.009(3)

loop_
_atom_type_symbol
_atom_type_description
_atom_type_scat_dispersion_real
_atom_type_scat_dispersion_imag
_atom_type_scat_source
C C 0.0033 0.0016 'International Tables Vol C Tables 4.2.6.8 and 6.1.1.4'
H H 0.0000 0.0000 'International Tables Vol C Tables 4.2.6.8 and 6.1.1.4'
N N 0.0061 0.0033 'International Tables Vol C Tables 4.2.6.8 and 6.1.1.4'
O O 0.0106 0.0060 'International Tables Vol C Tables 4.2.6.8 and 6.1.1.4'
Si Si 0.0817 0.0704 'International Tables Vol C Tables 4.2.6.8 and 6.1.1.4'
Y Y -2.7962 3.5667 'International Tables Vol C Tables 4.2.6.8 and 6.1.1.4'

loop_
_geom_angle_atom_site_label_1
_geom_angle_atom_site_label_2
_geom_angle_atom_site_label_3
_geom_angle
N4 Y1 N5 119.47(14)
N4 Y1 N2 110.26(13)
N5 Y1 N2 102.97(13)
N4 Y1 N1 110.90(13)
N5 Y1 N1 129.62(13)
N2 Y1 N1 57.54(12)
N4 Y1 O1 91.76(12)
N5 Y1 O1 86.95(12)
N2 Y1 O1 146.02(12)
N1 Y1 O1 90.98(12)
N4 Y1 C1 111.72(13)
N5 Y1 C1 121.09(13)
N2 Y1 C1 28.75(12)
N1 Y1 C1 28.91(12)
O1 Y1 C1 119.44(13)
N4 Y1 Si4 30.45(10)
N5 Y1 Si4 99.98(11)
N2 Y1 Si4 94.99(10)
N1 Y1 Si4 125.60(9)
O1 Y1 Si4 115.48(8)
C1 Y1 Si4 110.79(10)
N4 Y1 Si6 145.97(10)
N5 Y1 Si6 26.63(10)
N2 Y1 Si6 89.79(9)
N1 Y1 Si6 103.04(9)
O1 Y1 Si6 85.04(8)
C1 Y1 Si6 99.12(9)
Si4 Y1 Si6 124.67(4)
N4 Y1 Si5 94.19(10)
N5 Y1 Si5 25.50(10)
N2 Y1 Si5 112.05(9)
N1 Y1 Si5 154.76(9)
O1 Y1 Si5 90.92(8)
C1 Y1 Si5 137.94(10)
Si4 Y1 Si5 75.55(4)
Si6 Y1 Si5 52.10(4)
N9 Y2 N10 123.64(14)
N9 Y2 N7 110.02(13)
N10 Y2 N7 101.28(13)
N9 Y2 N6 107.29(14)
N10 Y2 N6 129.07(13)
N7 Y2 N6 57.10(13)
N9 Y2 O2 85.57(12)
N10 Y2 O2 84.65(12)
N7 Y2 O2 155.00(12)
N6 Y2 O2 100.28(12)
N9 Y2 C32 110.20(13)
N10 Y2 C32 118.93(13)
N7 Y2 C32 28.39(12)
N6 Y2 C32 28.76(12)
O2 Y2 C32 128.59(13)
N9 Y2 Si12 151.50(10)
N10 Y2 Si12 31.97(9)
N7 Y2 Si12 93.55(10)
N6 Y2 Si12 98.81(10)
O2 Y2 Si12 78.59(9)
C32 Y2 Si12 98.17(10)
N9 Y2 Si9 31.43(11)
N10 Y2 Si9 101.70(10)
N7 Y2 Si9 96.21(10)
N6 Y2 Si9 124.30(10)
O2 Y2 Si9 106.43(8)
C32 Y2 Si9 111.39(10)
Si12 Y2 Si9 133.63(4)
N9 Y2 H9 59.9(9)
N10 Y2 H9 80.4(9)
N7 Y2 H9 82.2(9)
N6 Y2 H9 131.4(9)
O2 Y2 H9 122.8(9)
C32 Y2 H9 106.7(9)
Si12 Y2 H9 110.1(9)
Si9 Y2 H9 28.4(9)
N3 Si1 C14 108.3(2)
N3 Si1 C16 113.5(2)
C14 Si1 C16 108.6(3)
N3 Si1 C15 110.1(3)
C14 Si1 C15 109.7(3)
C16 Si1 C15 106.6(3)
N3 Si2 C19 109.8(2)
N3 Si2 C18 109.2(2)
C19 Si2 C18 108.0(3)
N3 Si2 C17 112.1(2)
C19 Si2 C17 108.3(3)
C18 Si2 C17 109.4(3)
N4 Si3 C21 113.7(2)
N4 Si3 C20 114.4(2)
C21 Si3 C20 106.8(3)
N4 Si3 H3 108.2(17)
C21 Si3 H3 104.9(17)
C20 Si3 H3 108.3(17)
N4 Si4 C23 117.8(2)
N4 Si4 C22 115.2(2)
C23 Si4 C22 106.2(3)
N4 Si4 Y1 41.83(13)
C23 Si4 Y1 129.3(2)
C22 Si4 Y1 124.5(2)
N4 Si4 H4 102.7(19)
C23 Si4 H4 105.1(19)
C22 Si4 H4 109.2(18)
Y1 Si4 H4 60.9(19)
N5 Si5 C24 114.7(2)
N5 Si5 C25 114.5(2)
C24 Si5 C25 106.5(2)
N5 Si5 Y1 35.15(12)
C24 Si5 Y1 113.07(18)
C25 Si5 Y1 138.18(19)
N5 Si5 H5 107.0(19)
C24 Si5 H5 105.1(18)
C25 Si5 H5 108.4(18)
Y1 Si5 H5 74.0(18)
N5 Si6 C26 115.0(2)
N5 Si6 C27 115.7(2)
C26 Si6 C27 104.0(3)
N5 Si6 Y1 37.27(13)
C26 Si6 Y1 132.36(19)
C27 Si6 Y1 122.51(19)
N5 Si6 H6 106(2)
C26 Si6 H6 113(2)
C27 Si6 H6 103(2)
Y1 Si6 H6 69(2)
N8 Si7 C45 109.6(2)
N8 Si7 C46 110.4(3)
C45 Si7 C46 109.0(4)
N8 Si7 C47 113.3(2)
C45 Si7 C47 107.2(4)
C46 Si7 C47 107.3(4)
N8 Si8 C49 109.9(2)
N8 Si8 C48 112.2(2)
C49 Si8 C48 107.3(3)
N8 Si8 C50 110.9(2)
C49 Si8 C50 108.7(3)
C48 Si8 C50 107.7(3)
N9 Si9 C52 115.6(2)
N9 Si9 C51 115.8(3)
C52 Si9 C51 108.6(3)
N9 Si9 Y2 43.90(13)
C52 Si9 Y2 126.2(2)
C51 Si9 Y2 125.1(2)
N9 Si9 H9 98.8(16)
C52 Si9 H9 109.7(16)
C51 Si9 H9 107.6(15)
Y2 Si9 H9 54.9(16)
N9 Si10 C53 115.5(3)
N9 Si10 C54 114.1(3)
C53 Si10 C54 106.9(3)
N9 Si10 H10 106.5(19)
C53 Si10 H10 110(2)
C54 Si10 H10 103.4(19)
N10 Si11 C55 114.2(3)
N10 Si11 C56 112.9(2)
C55 Si11 C56 106.6(3)
N10 Si11 H11 106.1(15)
C55 Si11 H11 106.6(14)
C56 Si11 H11 110.1(14)
N10 Si12 C57 116.1(2)
N10 Si12 C58 117.2(2)
C57 Si12 C58 107.4(3)
N10 Si12 Y2 45.70(14)
C57 Si12 Y2 121.18(18)
C58 Si12 Y2 131.16(18)
N10 Si12 H12 102.6(17)
C57 Si12 H12 106.6(17)
C58 Si12 H12 105.8(16)
Y2 Si12 H12 57.2(17)
C31 O1 C28 108.4(3)
C31 O1 Y1 127.7(3)
C28 O1 Y1 116.3(3)
C62 O2 C59 108.6(4)
C62 O2 Y2 138.2(3)
C59 O2 Y2 112.2(3)
C1 N1 C2 121.6(4)
C1 N1 Y1 93.2(3)
C2 N1 Y1 143.8(3)
C1 N2 C8 122.1(4)
C1 N2 Y1 94.5(3)
C8 N2 Y1 143.4(3)
C1 N3 Si2 119.6(3)
C1 N3 Si1 116.6(3)
Si2 N3 Si1 123.7(2)
Si4 N4 Si3 123.9(2)
Si4 N4 Y1 107.72(18)
Si3 N4 Y1 128.3(2)
Si6 N5 Si5 124.4(2)
Si6 N5 Y1 116.1(2)
Si5 N5 Y1 119.3(2)
C32 N6 C33 122.2(4)
C32 N6 Y2 93.7(3)
C33 N6 Y2 144.1(3)
C32 N7 C39 122.0(4)
C32 N7 Y2 94.4(3)
C39 N7 Y2 143.5(3)
C32 N8 Si8 119.5(3)
C32 N8 Si7 115.5(3)
Si8 N8 Si7 125.0(2)
Si9 N9 Si10 126.6(2)
Si9 N9 Y2 104.67(19)
Si10 N9 Y2 128.7(2)
Si12 N10 Si11 125.5(2)
Si12 N10 Y2 102.33(19)
Si11 N10 Y2 132.1(2)
N2 C1 N1 114.3(4)
N2 C1 N3 123.0(4)
N1 C1 N3 122.7(4)
N2 C1 Y1 56.7(2)
N1 C1 Y1 57.9(2)
N3 C1 Y1 174.1(3)
N1 C2 C7 111.8(4)
N1 C2 C3 110.1(4)
C7 C2 C3 109.3(4)
N1 C2 H2 108.5
C7 C2 H2 108.5
C3 C2 H2 108.5
C4 C3 C2 112.9(4)
C4 C3 H3A 109.0
C2 C3 H3A 109.0
C4 C3 H3B 109.0
C2 C3 H3B 109.0
H3A C3 H3B 107.8
C5 C4 C3 112.2(4)
C5 C4 H4A 109.2
C3 C4 H4A 109.2
C5 C4 H4B 109.2
C3 C4 H4B 109.2
H4A C4 H4B 107.9
C4 C5 C6 110.0(4)
C4 C5 H5A 109.7
C6 C5 H5A 109.7
C4 C5 H5B 109.7
C6 C5 H5B 109.7
H5A C5 H5B 108.2
C5 C6 C7 112.0(5)
C5 C6 H6A 109.2
C7 C6 H6A 109.2
C5 C6 H6B 109.2
C7 C6 H6B 109.2
H6A C6 H6B 107.9
C6 C7 C2 112.4(4)
C6 C7 H7A 109.1
C2 C7 H7A 109.1
C6 C7 H7B 109.1
C2 C7 H7B 109.1
H7A C7 H7B 107.9
N2 C8 C13 111.7(4)
N2 C8 C9 110.6(4)
C13 C8 C9 108.5(4)
N2 C8 H8 108.6
C13 C8 H8 108.6
C9 C8 H8 108.6
C10 C9 C8 111.7(4)
C10 C9 H9A 109.3
C8 C9 H9A 109.3
C10 C9 H9B 109.3
C8 C9 H9B 109.3
H9A C9 H9B 107.9
C11 C10 C9 111.8(5)
C11 C10 H10A 109.3
C9 C10 H10A 109.3
C11 C10 H10B 109.3
C9 C10 H10B 109.3
H10A C10 H10B 107.9
C10 C11 C12 111.9(5)
C10 C11 H11A 109.2
C12 C11 H11A 109.2
C10 C11 H11B 109.2
C12 C11 H11B 109.2
H11A C11 H11B 107.9
C11 C12 C13 110.9(5)
C11 C12 H12A 109.5
C13 C12 H12A 109.5
C11 C12 H12B 109.5
C13 C12 H12B 109.5
H12A C12 H12B 108.0
C8 C13 C12 111.7(5)
C8 C13 H13A 109.3
C12 C13 H13A 109.3
C8 C13 H13B 109.3
C12 C13 H13B 109.3
H13A C13 H13B 107.9
Si1 C14 H14A 109.5
Si1 C14 H14B 109.5
H14A C14 H14B 109.5
Si1 C14 H14C 109.5
H14A C14 H14C 109.5
H14B C14 H14C 109.5
Si1 C15 H15A 109.5
Si1 C15 H15B 109.5
H15A C15 H15B 109.5
Si1 C15 H15C 109.5
H15A C15 H15C 109.5
H15B C15 H15C 109.5
Si1 C16 H16A 109.5
Si1 C16 H16B 109.5
H16A C16 H16B 109.5
Si1 C16 H16C 109.5
H16A C16 H16C 109.5
H16B C16 H16C 109.5
Si2 C17 H17A 109.5
Si2 C17 H17B 109.5
H17A C17 H17B 109.5
Si2 C17 H17C 109.5
H17A C17 H17C 109.5
H17B C17 H17C 109.5
Si2 C18 H18A 109.5
Si2 C18 H18B 109.5
H18A C18 H18B 109.5
Si2 C18 H18C 109.5
H18A C18 H18C 109.5
H18B C18 H18C 109.5
Si2 C19 H19A 109.5
Si2 C19 H19B 109.5
H19A C19 H19B 109.5
Si2 C19 H19C 109.5
H19A C19 H19C 109.5
H19B C19 H19C 109.5
Si3 C20 H20A 109.5
Si3 C20 H20B 109.5
H20A C20 H20B 109.5
Si3 C20 H20C 109.5
H20A C20 H20C 109.5
H20B C20 H20C 109.5
Si3 C21 H21A 109.5
Si3 C21 H21B 109.5
H21A C21 H21B 109.5
Si3 C21 H21C 109.5
H21A C21 H21C 109.5
H21B C21 H21C 109.5
Si4 C22 H22A 109.5
Si4 C22 H22B 109.5
H22A C22 H22B 109.5
Si4 C22 H22C 109.5
H22A C22 H22C 109.5
H22B C22 H22C 109.5
Si4 C23 H23A 109.5
Si4 C23 H23B 109.5
H23A C23 H23B 109.5
Si4 C23 H23C 109.5
H23A C23 H23C 109.5
H23B C23 H23C 109.5
Si5 C24 H24A 109.5
Si5 C24 H24B 109.5
H24A C24 H24B 109.5
Si5 C24 H24C 109.5
H24A C24 H24C 109.5
H24B C24 H24C 109.5
Si5 C25 H25A 109.5
Si5 C25 H25B 109.5
H25A C25 H25B 109.5
Si5 C25 H25C 109.5
H25A C25 H25C 109.5
H25B C25 H25C 109.5
Si6 C26 H26A 109.5
Si6 C26 H26B 109.5
H26A C26 H26B 109.5
Si6 C26 H26C 109.5
H26A C26 H26C 109.5
H26B C26 H26C 109.5
Si6 C27 H27A 109.5
Si6 C27 H27B 109.5
H27A C27 H27B 109.5
Si6 C27 H27C 109.5
H27A C27 H27C 109.5
H27B C27 H27C 109.5
O1 C28 C29 104.3(4)
O1 C28 H28A 110.9
C29 C28 H28A 110.9
O1 C28 H28B 110.9
C29 C28 H28B 110.9
H28A C28 H28B 108.9
C28 C29 C30 103.2(4)
C28 C29 H29A 111.1
C30 C29 H29A 111.1
C28 C29 H29B 111.1
C30 C29 H29B 111.1
H29A C29 H29B 109.1
C31 C30 C29 103.6(4)
C31 C30 H30A 111.0
C29 C30 H30A 111.0
C31 C30 H30B 111.0
C29 C30 H30B 111.0
H30A C30 H30B 109.0
O1 C31 C30 106.8(4)
O1 C31 H31A 110.4
C30 C31 H31A 110.4
O1 C31 H31B 110.4
C30 C31 H31B 110.4
H31A C31 H31B 108.6
N7 C32 N6 114.6(4)
N7 C32 N8 122.7(4)
N6 C32 N8 122.6(4)
N7 C32 Y2 57.2(2)
N6 C32 Y2 57.6(2)
N8 C32 Y2 174.8(3)
N6 C33 C34 112.4(4)
N6 C33 C38 110.6(4)
C34 C33 C38 108.8(4)
N6 C33 H33 108.3
C34 C33 H33 108.3
C38 C33 H33 108.3
C35 C34 C33 112.9(4)
C35 C34 H34A 109.0
C33 C34 H34A 109.0
C35 C34 H34B 109.0
C33 C34 H34B 109.0
H34A C34 H34B 107.8
C36 C35 C34 111.7(5)
C36 C35 H35A 109.3
C34 C35 H35A 109.3
C36 C35 H35B 109.3
C34 C35 H35B 109.3
H35A C35 H35B 107.9
C35 C36 C37 110.3(5)
C35 C36 H36A 109.6
C37 C36 H36A 109.6
C35 C36 H36B 109.6
C37 C36 H36B 109.6
H36A C36 H36B 108.1
C36 C37 C38 110.8(4)
C36 C37 H37A 109.5
C38 C37 H37A 109.5
C36 C37 H37B 109.5
C38 C37 H37B 109.5
H37A C37 H37B 108.1
C37 C38 C33 113.8(5)
C37 C38 H38A 108.8
C33 C38 H38A 108.8
C37 C38 H38B 108.8
C33 C38 H38B 108.8
H38A C38 H38B 107.7
N7 C39 C44 110.7(4)
N7 C39 C40 110.3(4)
C44 C39 C40 109.5(5)
N7 C39 H39 108.8
C44 C39 H39 108.8
C40 C39 H39 108.8
C39 C40 C41 110.4(4)
C39 C40 H40A 109.6
C41 C40 H40A 109.6
C39 C40 H40B 109.6
C41 C40 H40B 109.6
H40A C40 H40B 108.1
C42 C41 C40 110.1(6)
C42 C41 H41A 109.6
C40 C41 H41A 109.6
C42 C41 H41B 109.6
C40 C41 H41B 109.6
H41A C41 H41B 108.2
C43 C42 C41 111.3(6)
C43 C42 H42A 109.4
C41 C42 H42A 109.4
C43 C42 H42B 109.4
C41 C42 H42B 109.4
H42A C42 H42B 108.0
C42 C43 C44 111.9(5)
C42 C43 H43A 109.2
C44 C43 H43A 109.2
C42 C43 H43B 109.2
C44 C43 H43B 109.2
H43A C43 H43B 107.9
C39 C44 C43 111.6(5)
C39 C44 H44A 109.3
C43 C44 H44A 109.3
C39 C44 H44B 109.3
C43 C44 H44B 109.3
H44A C44 H44B 108.0
Si7 C45 H45A 109.5
Si7 C45 H45B 109.5
H45A C45 H45B 109.5
Si7 C45 H45C 109.5
H45A C45 H45C 109.5
H45B C45 H45C 109.5
Si7 C46 H46A 109.5
Si7 C46 H46B 109.5
H46A C46 H46B 109.5
Si7 C46 H46C 109.5
H46A C46 H46C 109.5
H46B C46 H46C 109.5
Si7 C47 H47A 109.5
Si7 C47 H47B 109.5
H47A C47 H47B 109.5
Si7 C47 H47C 109.5
H47A C47 H47C 109.5
H47B C47 H47C 109.5
Si8 C48 H48A 109.5
Si8 C48 H48B 109.5
H48A C48 H48B 109.5
Si8 C48 H48C 109.5
H48A C48 H48C 109.5
H48B C48 H48C 109.5
Si8 C49 H49A 109.5
Si8 C49 H49B 109.5
H49A C49 H49B 109.5
Si8 C49 H49C 109.5
H49A C49 H49C 109.5
H49B C49 H49C 109.5
Si8 C50 H50A 109.5
Si8 C50 H50B 109.5
H50A C50 H50B 109.5
Si8 C50 H50C 109.5
H50A C50 H50C 109.5
H50B C50 H50C 109.5
Si9 C51 H51A 109.5
Si9 C51 H51B 109.5
H51A C51 H51B 109.5
Si9 C51 H51C 109.5
H51A C51 H51C 109.5
H51B C51 H51C 109.5
Si9 C52 H52A 109.5
Si9 C52 H52B 109.5
H52A C52 H52B 109.5
Si9 C52 H52C 109.5
H52A C52 H52C 109.5
H52B C52 H52C 109.5
Si10 C53 H53A 109.5
Si10 C53 H53B 109.5
H53A C53 H53B 109.5
Si10 C53 H53C 109.5
H53A C53 H53C 109.5
H53B C53 H53C 109.5
Si10 C54 H54A 109.5
Si10 C54 H54B 109.5
H54A C54 H54B 109.5
Si10 C54 H54C 109.5
H54A C54 H54C 109.5
H54B C54 H54C 109.5
Si11 C55 H55A 109.5
Si11 C55 H55B 109.5
H55A C55 H55B 109.5
Si11 C55 H55C 109.5
H55A C55 H55C 109.5
H55B C55 H55C 109.5
Si11 C56 H56A 109.5
Si11 C56 H56B 109.5
H56A C56 H56B 109.5
Si11 C56 H56C 109.5
H56A C56 H56C 109.5
H56B C56 H56C 109.5
Si12 C57 H57A 109.5
Si12 C57 H57B 109.5
H57A C57 H57B 109.5
Si12 C57 H57C 109.5
H57A C57 H57C 109.5
H57B C57 H57C 109.5
Si12 C58 H58A 109.5
Si12 C58 H58B 109.5
H58A C58 H58B 109.5
Si12 C58 H58C 109.5
H58A C58 H58C 109.5
H58B C58 H58C 109.5
O2 C59 C60 106.6(5)
O2 C59 H59A 110.4
C60 C59 H59A 110.4
O2 C59 H59B 110.4
C60 C59 H59B 110.4
H59A C59 H59B 108.6
C59 C60 C61 104.6(5)
C59 C60 H60A 110.8
C61 C60 H60A 110.8
C59 C60 H60B 110.8
C61 C60 H60B 110.8
H60A C60 H60B 108.9
C60 C61 C62 103.1(5)
C60 C61 H61A 111.1
C62 C61 H61A 111.1
C60 C61 H61B 111.1
C62 C61 H61B 111.1
H61A C61 H61B 109.1
O2 C62 C61 105.1(4)
O2 C62 H62A 110.7
C61 C62 H62A 110.7
O2 C62 H62B 110.7
C61 C62 H62B 110.7
H62A C62 H62B 108.8

loop_
_geom_bond_atom_site_label_1
_geom_bond_atom_site_label_2
_geom_bond_distance
Y1 N4 2.241(4)
Y1 N5 2.278(4)
Y1 N2 2.328(3)
Y1 N1 2.356(4)
Y1 O1 2.401(3)
Y1 C1 2.776(4)
Y1 Si4 3.2003(16)
Y1 Si6 3.3783(15)
Y1 Si5 3.4491(15)
Y2 N9 2.256(4)
Y2 N10 2.284(4)
Y2 N7 2.340(3)
Y2 N6 2.349(4)
Y2 O2 2.422(3)
Y2 C32 2.777(5)
Y2 Si12 3.1184(15)
Y2 Si9 3.1480(15)
Y2 H9 2.59(4)
Si1 N3 1.765(4)
Si1 C14 1.852(5)
Si1 C16 1.859(6)
Si1 C15 1.862(6)
Si2 N3 1.748(4)
Si2 C19 1.856(5)
Si2 C18 1.858(5)
Si2 C17 1.875(6)
Si3 N4 1.712(4)
Si3 C21 1.855(5)
Si3 C20 1.865(5)
Si3 H3 1.42(4)
Si4 N4 1.703(4)
Si4 C23 1.869(6)
Si4 C22 1.870(5)
Si4 H4 1.42(5)
Si5 N5 1.704(4)
Si5 C24 1.859(5)
Si5 C25 1.879(5)
Si5 H5 1.46(5)
Si6 N5 1.686(4)
Si6 C26 1.871(6)
Si6 C27 1.876(5)
Si6 H6 1.38(5)
Si7 N8 1.761(4)
Si7 C45 1.846(5)
Si7 C46 1.847(6)
Si7 C47 1.858(6)
Si8 N8 1.753(4)
Si8 C49 1.856(6)
Si8 C48 1.858(6)
Si8 C50 1.868(6)
Si9 N9 1.697(4)
Si9 C52 1.863(5)
Si9 C51 1.866(6)
Si9 H9 1.51(4)
Si10 N9 1.703(4)
Si10 C53 1.854(7)
Si10 C54 1.867(6)
Si10 H10 1.49(5)
Si11 N10 1.703(4)
Si11 C55 1.866(6)
Si11 C56 1.871(5)
Si11 H11 1.46(4)
Si12 N10 1.690(4)
Si12 C57 1.865(5)
Si12 C58 1.867(5)
Si12 H12 1.40(4)
O1 C31 1.448(6)
O1 C28 1.453(5)
O2 C62 1.446(6)
O2 C59 1.460(6)
N1 C1 1.344(5)
N1 C2 1.463(5)
N2 C1 1.339(5)
N2 C8 1.461(5)
N3 C1 1.438(5)
N6 C32 1.339(5)
N6 C33 1.454(6)
N7 C32 1.324(6)
N7 C39 1.470(5)
N8 C32 1.440(5)
C2 C7 1.524(6)
C2 C3 1.532(6)
C2 H2 0.9900
C3 C4 1.524(6)
C3 H3A 0.9800
C3 H3B 0.9800
C4 C5 1.507(7)
C4 H4A 0.9800
C4 H4B 0.9800
C5 C6 1.513(8)
C5 H5A 0.9800
C5 H5B 0.9800
C6 C7 1.516(7)
C6 H6A 0.9800
C6 H6B 0.9800
C7 H7A 0.9800
C7 H7B 0.9800
C8 C13 1.518(7)
C8 C9 1.530(6)
C8 H8 0.9900
C9 C10 1.524(7)
C9 H9A 0.9800
C9 H9B 0.9800
C10 C11 1.513(8)
C10 H10A 0.9800
C10 H10B 0.9800
C11 C12 1.517(8)
C11 H11A 0.9800
C11 H11B 0.9800
C12 C13 1.528(7)
C12 H12A 0.9800
C12 H12B 0.9800
C13 H13A 0.9800
C13 H13B 0.9800
C14 H14A 0.9700
C14 H14B 0.9700
C14 H14C 0.9700
C15 H15A 0.9700
C15 H15B 0.9700
C15 H15C 0.9700
C16 H16A 0.9700
C16 H16B 0.9700
C16 H16C 0.9700
C17 H17A 0.9700
C17 H17B 0.9700
C17 H17C 0.9700
C18 H18A 0.9700
C18 H18B 0.9700
C18 H18C 0.9700
C19 H19A 0.9700
C19 H19B 0.9700
C19 H19C 0.9700
C20 H20A 0.9700
C20 H20B 0.9700
C20 H20C 0.9700
C21 H21A 0.9700
C21 H21B 0.9700
C21 H21C 0.9700
C22 H22A 0.9700
C22 H22B 0.9700
C22 H22C 0.9700
C23 H23A 0.9700
C23 H23B 0.9700
C23 H23C 0.9700
C24 H24A 0.9700
C24 H24B 0.9700
C24 H24C 0.9700
C25 H25A 0.9700
C25 H25B 0.9700
C25 H25C 0.9700
C26 H26A 0.9700
C26 H26B 0.9700
C26 H26C 0.9700
C27 H27A 0.9700
C27 H27B 0.9700
C27 H27C 0.9700
C28 C29 1.489(7)
C28 H28A 0.9800
C28 H28B 0.9800
C29 C30 1.515(7)
C29 H29A 0.9800
C29 H29B 0.9800
C30 C31 1.515(6)
C30 H30A 0.9800
C30 H30B 0.9800
C31 H31A 0.9800
C31 H31B 0.9800
C33 C34 1.527(6)
C33 C38 1.537(7)
C33 H33 0.9900
C34 C35 1.522(7)
C34 H34A 0.9800
C34 H34B 0.9800
C35 C36 1.499(7)
C35 H35A 0.9800
C35 H35B 0.9800
C36 C37 1.515(7)
C36 H36A 0.9800
C36 H36B 0.9800
C37 C38 1.518(7)
C37 H37A 0.9800
C37 H37B 0.9800
C38 H38A 0.9800
C38 H38B 0.9800
C39 C44 1.511(7)
C39 C40 1.516(7)
C39 H39 0.9900
C40 C41 1.536(7)
C40 H40A 0.9800
C40 H40B 0.9800
C41 C42 1.524(10)
C41 H41A 0.9800
C41 H41B 0.9800
C42 C43 1.480(9)
C42 H42A 0.9800
C42 H42B 0.9800
C43 C44 1.526(7)
C43 H43A 0.9800
C43 H43B 0.9800
C44 H44A 0.9800
C44 H44B 0.9800
C45 H45A 0.9700
C45 H45B 0.9700
C45 H45C 0.9700
C46 H46A 0.9700
C46 H46B 0.9700
C46 H46C 0.9700
C47 H47A 0.9700
C47 H47B 0.9700
C47 H47C 0.9700
C48 H48A 0.9700
C48 H48B 0.9700
C48 H48C 0.9700
C49 H49A 0.9700
C49 H49B 0.9700
C49 H49C 0.9700
C50 H50A 0.9700
C50 H50B 0.9700
C50 H50C 0.9700
C51 H51A 0.9700
C51 H51B 0.9700
C51 H51C 0.9700
C52 H52A 0.9700
C52 H52B 0.9700
C52 H52C 0.9700
C53 H53A 0.9700
C53 H53B 0.9700
C53 H53C 0.9700
C54 H54A 0.9700
C54 H54B 0.9700
C54 H54C 0.9700
C55 H55A 0.9700
C55 H55B 0.9700
C55 H55C 0.9700
C56 H56A 0.9700
C56 H56B 0.9700
C56 H56C 0.9700
C57 H57A 0.9700
C57 H57B 0.9700
C57 H57C 0.9700
C58 H58A 0.9700
C58 H58B 0.9700
C58 H58C 0.9700
C59 C60 1.471(7)
C59 H59A 0.9800
C59 H59B 0.9800
C60 C61 1.488(8)
C60 H60A 0.9800
C60 H60B 0.9800
C61 C62 1.506(7)
C61 H61A 0.9800
C61 H61B 0.9800
C62 H62A 0.9800
C62 H62B 0.9800

loop_
_geom_torsion_atom_site_label_1
_geom_torsion_atom_site_label_2
_geom_torsion_atom_site_label_3
_geom_torsion_atom_site_label_4
_geom_torsion
N5 Y1 Si4 N4 -133.4(2)
N2 Y1 Si4 N4 122.5(2)
N1 Y1 Si4 N4 69.4(2)
O1 Y1 Si4 N4 -42.0(2)
C1 Y1 Si4 N4 97.8(2)
Si6 Y1 Si4 N4 -144.28(18)
Si5 Y1 Si4 N4 -125.98(18)
N4 Y1 Si4 C23 89.3(3)
N5 Y1 Si4 C23 -44.0(3)
N2 Y1 Si4 C23 -148.2(3)
N1 Y1 Si4 C23 158.7(3)
O1 Y1 Si4 C23 47.4(3)
C1 Y1 Si4 C23 -172.9(3)
Si6 Y1 Si4 C23 -54.9(3)
Si5 Y1 Si4 C23 -36.6(3)
N4 Y1 Si4 C22 -90.4(3)
N5 Y1 Si4 C22 136.2(2)
N2 Y1 Si4 C22 32.1(2)
N1 Y1 Si4 C22 -21.0(3)
O1 Y1 Si4 C22 -132.4(2)
C1 Y1 Si4 C22 7.4(2)
Si6 Y1 Si4 C22 125.3(2)
Si5 Y1 Si4 C22 143.6(2)
N4 Y1 Si5 N5 172.8(2)
N2 Y1 Si5 N5 -73.4(2)
N1 Y1 Si5 N5 -13.3(3)
O1 Y1 Si5 N5 81.0(2)
C1 Y1 Si5 N5 -57.8(3)
Si4 Y1 Si5 N5 -162.9(2)
Si6 Y1 Si5 N5 -2.0(2)
N4 Y1 Si5 C24 -86.7(2)
N5 Y1 Si5 C24 100.6(3)
N2 Y1 Si5 C24 27.2(2)
N1 Y1 Si5 C24 87.3(3)
O1 Y1 Si5 C24 -178.5(2)
C1 Y1 Si5 C24 42.8(3)
Si4 Y1 Si5 C24 -62.4(2)
Si6 Y1 Si5 C24 98.5(2)
N4 Y1 Si5 C25 113.2(3)
N5 Y1 Si5 C25 -59.6(4)
N2 Y1 Si5 C25 -132.9(3)
N1 Y1 Si5 C25 -72.8(4)
O1 Y1 Si5 C25 21.4(3)
C1 Y1 Si5 C25 -117.3(3)
Si4 Y1 Si5 C25 137.5(3)
Si6 Y1 Si5 C25 -61.6(3)
N4 Y1 Si6 N5 -7.3(3)
N2 Y1 Si6 N5 120.5(2)
N1 Y1 Si6 N5 177.0(2)
O1 Y1 Si6 N5 -93.1(2)
C1 Y1 Si6 N5 147.8(2)
Si4 Y1 Si6 N5 24.6(2)
Si5 Y1 Si6 N5 1.9(2)
N4 Y1 Si6 C26 -82.7(3)
N5 Y1 Si6 C26 -75.3(3)
N2 Y1 Si6 C26 45.2(3)
N1 Y1 Si6 C26 101.7(3)
O1 Y1 Si6 C26 -168.5(3)
C1 Y1 Si6 C26 72.5(3)
Si4 Y1 Si6 C26 -50.7(3)
Si5 Y1 Si6 C26 -73.4(3)
N4 Y1 Si6 C27 83.3(3)
N5 Y1 Si6 C27 90.6(3)
N2 Y1 Si6 C27 -148.8(3)
N1 Y1 Si6 C27 -92.3(3)
O1 Y1 Si6 C27 -2.5(2)
C1 Y1 Si6 C27 -121.5(3)
Si4 Y1 Si6 C27 115.2(2)
Si5 Y1 Si6 C27 92.6(2)
N10 Y2 Si9 N9 -138.3(2)
N7 Y2 Si9 N9 118.8(2)
N6 Y2 Si9 N9 64.8(2)
O2 Y2 Si9 N9 -50.4(2)
C32 Y2 Si9 N9 94.0(2)
Si12 Y2 Si9 N9 -140.23(19)
N9 Y2 Si9 C52 90.6(3)
N10 Y2 Si9 C52 -47.6(3)
N7 Y2 Si9 C52 -150.5(3)
N6 Y2 Si9 C52 155.4(3)
O2 Y2 Si9 C52 40.2(3)
C32 Y2 Si9 C52 -175.3(3)
Si12 Y2 Si9 C52 -49.6(3)
N9 Y2 Si9 C51 -92.1(3)
N10 Y2 Si9 C51 129.6(3)
N7 Y2 Si9 C51 26.7(3)
N6 Y2 Si9 C51 -27.3(3)
O2 Y2 Si9 C51 -142.5(3)
C32 Y2 Si9 C51 1.9(3)
Si12 Y2 Si9 C51 127.7(3)
N9 Y2 Si12 N10 -40.7(3)
N7 Y2 Si12 N10 105.7(2)
N6 Y2 Si12 N10 162.9(2)
O2 Y2 Si12 N10 -98.26(19)
C32 Y2 Si12 N10 133.9(2)
Si9 Y2 Si12 N10 3.65(19)
N9 Y2 Si12 C57 56.7(3)
N10 Y2 Si12 C57 97.4(3)
N7 Y2 Si12 C57 -156.9(3)
N6 Y2 Si12 C57 -99.7(3)
O2 Y2 Si12 C57 -0.9(3)
C32 Y2 Si12 C57 -128.7(3)
Si9 Y2 Si12 C57 101.0(2)
N9 Y2 Si12 C58 -130.5(4)
N10 Y2 Si12 C58 -89.7(3)
N7 Y2 Si12 C58 16.0(3)
N6 Y2 Si12 C58 73.2(3)
O2 Y2 Si12 C58 172.0(3)
C32 Y2 Si12 C58 44.1(3)
Si9 Y2 Si12 C58 -86.1(3)
N4 Y1 O1 C31 163.5(4)
N5 Y1 O1 C31 -77.1(4)
N2 Y1 O1 C31 31.7(4)
N1 Y1 O1 C31 52.5(4)
C1 Y1 O1 C31 47.2(4)
Si4 Y1 O1 C31 -176.7(3)
Si6 Y1 O1 C31 -50.5(3)
Si5 Y1 O1 C31 -102.3(3)
N4 Y1 O1 C28 -50.7(3)
N5 Y1 O1 C28 68.8(3)
N2 Y1 O1 C28 177.6(3)
N1 Y1 O1 C28 -161.6(3)
C1 Y1 O1 C28 -166.9(3)
Si4 Y1 O1 C28 -30.9(3)
Si6 Y1 O1 C28 95.4(3)
Si5 Y1 O1 C28 43.6(3)
N9 Y2 O2 C62 100.0(5)
N10 Y2 O2 C62 -135.6(5)
N7 Y2 O2 C62 -30.3(6)
N6 Y2 O2 C62 -6.8(5)
C32 Y2 O2 C62 -12.4(5)
Si12 Y2 O2 C62 -103.8(5)
Si9 Y2 O2 C62 123.8(5)
N9 Y2 O2 C59 -67.3(3)
N10 Y2 O2 C59 57.1(3)
N7 Y2 O2 C59 162.5(4)
N6 Y2 O2 C59 -174.1(3)
C32 Y2 O2 C59 -179.7(3)
Si12 Y2 O2 C59 88.9(3)
Si9 Y2 O2 C59 -43.5(3)
N4 Y1 N1 C1 97.4(3)
N5 Y1 N1 C1 -83.5(3)
N2 Y1 N1 C1 -4.0(2)
O1 Y1 N1 C1 -170.4(3)
Si4 Y1 N1 C1 66.8(3)
Si6 Y1 N1 C1 -85.3(2)
Si5 Y1 N1 C1 -76.2(3)
N4 Y1 N1 C2 -67.7(5)
N5 Y1 N1 C2 111.4(5)
N2 Y1 N1 C2 -169.0(5)
O1 Y1 N1 C2 24.6(5)
C1 Y1 N1 C2 -165.0(6)
Si4 Y1 N1 C2 -98.2(5)
Si6 Y1 N1 C2 109.7(5)
Si5 Y1 N1 C2 118.8(4)
N4 Y1 N2 C1 -98.5(3)
N5 Y1 N2 C1 133.0(3)
N1 Y1 N2 C1 4.0(2)
O1 Y1 N2 C1 28.9(4)
Si4 Y1 N2 C1 -125.6(2)
Si6 Y1 N2 C1 109.6(3)
Si5 Y1 N2 C1 158.0(2)
N4 Y1 N2 C8 84.1(5)
N5 Y1 N2 C8 -44.4(5)
N1 Y1 N2 C8 -173.4(5)
O1 Y1 N2 C8 -148.6(4)
C1 Y1 N2 C8 -177.4(6)
Si4 Y1 N2 C8 57.0(5)
Si6 Y1 N2 C8 -67.8(5)
Si5 Y1 N2 C8 -19.4(5)
C19 Si2 N3 C1 -126.1(4)
C18 Si2 N3 C1 -7.9(4)
C17 Si2 N3 C1 113.5(4)
C19 Si2 N3 Si1 50.4(3)
C18 Si2 N3 Si1 168.6(3)
C17 Si2 N3 Si1 -70.0(3)
C14 Si1 N3 C1 -13.5(4)
C16 Si1 N3 C1 107.1(4)
C15 Si1 N3 C1 -133.5(4)
C14 Si1 N3 Si2 169.9(3)
C16 Si1 N3 Si2 -69.5(4)
C15 Si1 N3 Si2 50.0(4)
C23 Si4 N4 Si3 63.7(3)
C22 Si4 N4 Si3 -62.9(3)
Y1 Si4 N4 Si3 -177.2(4)
C23 Si4 N4 Y1 -119.0(2)
C22 Si4 N4 Y1 114.3(3)
C21 Si3 N4 Si4 -55.1(3)
C20 Si3 N4 Si4 68.0(4)
C21 Si3 N4 Y1 128.3(3)
C20 Si3 N4 Y1 -108.7(3)
N5 Y1 N4 Si4 55.3(2)
N2 Y1 N4 Si4 -63.6(2)
N1 Y1 N4 Si4 -125.44(17)
O1 Y1 N4 Si4 142.83(17)
C1 Y1 N4 Si4 -94.37(19)
Si6 Y1 N4 Si4 59.1(3)
Si5 Y1 N4 Si4 51.78(17)
N5 Y1 N4 Si3 -127.6(2)
N2 Y1 N4 Si3 113.5(2)
N1 Y1 N4 Si3 51.6(3)
O1 Y1 N4 Si3 -40.1(2)
C1 Y1 N4 Si3 82.7(3)
Si4 Y1 N4 Si3 177.1(4)
Si6 Y1 N4 Si3 -123.8(2)
Si5 Y1 N4 Si3 -131.1(2)
C26 Si6 N5 Si5 -48.3(4)
C27 Si6 N5 Si5 73.1(3)
Y1 Si6 N5 Si5 -176.2(4)
C26 Si6 N5 Y1 127.9(2)
C27 Si6 N5 Y1 -110.7(3)
C24 Si5 N5 Si6 80.6(3)
C25 Si5 N5 Si6 -43.1(4)
Y1 Si5 N5 Si6 176.1(4)
C24 Si5 N5 Y1 -95.5(3)
C25 Si5 N5 Y1 140.8(2)
N4 Y1 N5 Si6 175.30(18)
N2 Y1 N5 Si6 -62.1(2)
N1 Y1 N5 Si6 -3.7(3)
O1 Y1 N5 Si6 85.0(2)
C1 Y1 N5 Si6 -37.9(3)
Si4 Y1 N5 Si6 -159.66(18)
Si5 Y1 N5 Si6 -176.4(4)
N4 Y1 N5 Si5 -8.3(3)
N2 Y1 N5 Si5 114.3(2)
N1 Y1 N5 Si5 172.69(17)
O1 Y1 N5 Si5 -98.6(2)
C1 Y1 N5 Si5 138.6(2)
Si4 Y1 N5 Si5 16.8(2)
Si6 Y1 N5 Si5 176.4(4)
N9 Y2 N6 C32 100.6(3)
N10 Y2 N6 C32 -79.4(3)
N7 Y2 N6 C32 -2.4(3)
O2 Y2 N6 C32 -170.8(3)
Si12 Y2 N6 C32 -90.9(3)
Si9 Y2 N6 C32 71.0(3)
N9 Y2 N6 C33 -76.2(5)
N10 Y2 N6 C33 103.8(5)
N7 Y2 N6 C33 -179.2(6)
O2 Y2 N6 C33 12.4(5)
C32 Y2 N6 C33 -176.8(7)
Si12 Y2 N6 C33 92.3(5)
Si9 Y2 N6 C33 -105.8(5)
N9 Y2 N7 C32 -95.7(3)
N10 Y2 N7 C32 131.9(3)
N6 Y2 N7 C32 2.4(3)
O2 Y2 N7 C32 30.2(5)
Si12 Y2 N7 C32 100.6(3)
Si9 Y2 N7 C32 -124.8(3)
N9 Y2 N7 C39 85.0(5)
N10 Y2 N7 C39 -47.3(5)
N6 Y2 N7 C39 -176.8(6)
O2 Y2 N7 C39 -149.0(4)
C32 Y2 N7 C39 -179.3(7)
Si12 Y2 N7 C39 -78.6(5)
Si9 Y2 N7 C39 56.0(5)
C49 Si8 N8 C32 -3.2(4)
C48 Si8 N8 C32 116.1(4)
C50 Si8 N8 C32 -123.4(4)
C49 Si8 N8 Si7 175.0(3)
C48 Si8 N8 Si7 -65.7(4)
C50 Si8 N8 Si7 54.8(4)
C45 Si7 N8 C32 -5.7(4)
C46 Si7 N8 C32 -125.7(4)
C47 Si7 N8 C32 113.9(4)
C45 Si7 N8 Si8 176.0(3)
C46 Si7 N8 Si8 55.9(4)
C47 Si7 N8 Si8 -64.4(4)
C52 Si9 N9 Si10 64.1(4)
C51 Si9 N9 Si10 -64.5(4)
Y2 Si9 N9 Si10 -179.3(4)
C52 Si9 N9 Y2 -116.5(3)
C51 Si9 N9 Y2 114.8(3)
C53 Si10 N9 Si9 68.9(4)
C54 Si10 N9 Si9 -55.5(4)
C53 Si10 N9 Y2 -110.2(4)
C54 Si10 N9 Y2 125.4(3)
N10 Y2 N9 Si9 51.6(2)
N7 Y2 N9 Si9 -68.0(2)
N6 Y2 N9 Si9 -128.48(18)
O2 Y2 N9 Si9 132.12(19)
C32 Y2 N9 Si9 -98.2(2)
Si12 Y2 N9 Si9 76.1(3)
N10 Y2 N9 Si10 -129.1(2)
N7 Y2 N9 Si10 111.4(3)
N6 Y2 N9 Si10 50.8(3)
O2 Y2 N9 Si10 -48.6(3)
C32 Y2 N9 Si10 81.1(3)
Si12 Y2 N9 Si10 -104.6(3)
Si9 Y2 N9 Si10 179.3(4)
C57 Si12 N10 Si11 71.1(4)
C58 Si12 N10 Si11 -57.7(4)
Y2 Si12 N10 Si11 -179.8(4)
C57 Si12 N10 Y2 -109.1(2)
C58 Si12 N10 Y2 122.2(2)
C55 Si11 N10 Si12 -28.8(4)
C56 Si11 N10 Si12 93.2(3)
C55 Si11 N10 Y2 151.4(3)
C56 Si11 N10 Y2 -86.6(3)
N9 Y2 N10 Si12 158.04(16)
N7 Y2 N10 Si12 -78.45(18)
N6 Y2 N10 Si12 -21.9(2)
O2 Y2 N10 Si12 76.99(17)
C32 Y2 N10 Si12 -54.6(2)
Si9 Y2 N10 Si12 -177.31(14)
N9 Y2 N10 Si11 -22.1(3)
N7 Y2 N10 Si11 101.4(3)
N6 Y2 N10 Si11 157.9(2)
O2 Y2 N10 Si11 -103.2(3)
C32 Y2 N10 Si11 125.2(3)
Si12 Y2 N10 Si11 179.8(4)
Si9 Y2 N10 Si11 2.5(3)
C8 N2 C1 N1 171.7(4)
Y1 N2 C1 N1 -6.5(4)
C8 N2 C1 N3 -8.9(6)
Y1 N2 C1 N3 172.9(4)
C8 N2 C1 Y1 178.2(4)
C2 N1 C1 N2 176.1(4)
Y1 N1 C1 N2 6.4(4)
C2 N1 C1 N3 -3.3(6)
Y1 N1 C1 N3 -173.0(4)
C2 N1 C1 Y1 169.7(4)
Si2 N3 C1 N2 92.7(5)
Si1 N3 C1 N2 -84.1(5)
Si2 N3 C1 N1 -88.0(5)
Si1 N3 C1 N1 95.3(5)
Si2 N3 C1 Y1 178(3)
Si1 N3 C1 Y1 1(3)
N4 Y1 C1 N2 92.8(3)
N5 Y1 C1 N2 -56.4(3)
N1 Y1 C1 N2 -173.0(4)
O1 Y1 C1 N2 -162.0(2)
Si4 Y1 C1 N2 60.1(3)
Si6 Y1 C1 N2 -72.5(3)
Si5 Y1 C1 N2 -31.2(3)
N4 Y1 C1 N1 -94.2(3)
N5 Y1 C1 N1 116.7(3)
N2 Y1 C1 N1 173.0(4)
O1 Y1 C1 N1 11.1(3)
Si4 Y1 C1 N1 -126.9(2)
Si6 Y1 C1 N1 100.5(2)
Si5 Y1 C1 N1 141.8(2)
N4 Y1 C1 N3 4(3)
N5 Y1 C1 N3 -146(3)
N2 Y1 C1 N3 -89(3)
N1 Y1 C1 N3 98(3)
O1 Y1 C1 N3 109(3)
Si4 Y1 C1 N3 -29(3)
Si6 Y1 C1 N3 -162(3)
Si5 Y1 C1 N3 -120(3)
C1 N1 C2 C7 104.3(5)
Y1 N1 C2 C7 -93.3(5)
C1 N1 C2 C3 -134.0(4)
Y1 N1 C2 C3 28.3(6)
N1 C2 C3 C4 -175.7(4)
C7 C2 C3 C4 -52.6(5)
C2 C3 C4 C5 54.6(6)
C3 C4 C5 C6 -54.7(6)
C4 C5 C6 C7 56.0(6)
C5 C6 C7 C2 -56.9(6)
N1 C2 C7 C6 175.8(4)
C3 C2 C7 C6 53.7(5)
C1 N2 C8 C13 116.9(5)
Y1 N2 C8 C13 -66.1(6)
C1 N2 C8 C9 -122.1(5)
Y1 N2 C8 C9 54.9(6)
N2 C8 C9 C10 179.8(5)
C13 C8 C9 C10 -57.3(6)
C8 C9 C10 C11 55.2(7)
C9 C10 C11 C12 -52.7(7)
C10 C11 C12 C13 53.3(8)
N2 C8 C13 C12 -179.3(4)
C9 C8 C13 C12 58.5(6)
C11 C12 C13 C8 -57.2(7)
C31 O1 C28 C29 28.5(5)
Y1 O1 C28 C29 -123.7(3)
O1 C28 C29 C30 -37.3(5)
C28 C29 C30 C31 32.0(5)
C28 O1 C31 C30 -7.9(5)
Y1 O1 C31 C30 140.1(3)
C29 C30 C31 O1 -15.3(5)
C39 N7 C32 N6 175.5(4)
Y2 N7 C32 N6 -3.9(4)
C39 N7 C32 N8 -6.7(7)
Y2 N7 C32 N8 173.9(4)
C39 N7 C32 Y2 179.5(5)
C33 N6 C32 N7 -178.3(4)
Y2 N6 C32 N7 3.9(4)
C33 N6 C32 N8 3.9(7)
Y2 N6 C32 N8 -173.9(3)
C33 N6 C32 Y2 177.8(5)
Si8 N8 C32 N7 96.3(5)
Si7 N8 C32 N7 -82.1(5)
Si8 N8 C32 N6 -86.1(5)
Si7 N8 C32 N6 95.5(4)
Si8 N8 C32 Y2 -176(3)
Si7 N8 C32 Y2 5(4)
N9 Y2 C32 N7 94.9(3)
N10 Y2 C32 N7 -56.4(3)
N6 Y2 C32 N7 -175.8(4)
O2 Y2 C32 N7 -164.2(2)
Si12 Y2 C32 N7 -82.3(3)
Si9 Y2 C32 N7 61.3(3)
N9 Y2 C32 N6 -89.3(3)
N10 Y2 C32 N6 119.3(3)
N7 Y2 C32 N6 175.8(4)
O2 Y2 C32 N6 11.6(3)
Si12 Y2 C32 N6 93.4(3)
Si9 Y2 C32 N6 -123.0(2)
N9 Y2 C32 N8 4(4)
N10 Y2 C32 N8 -147(4)
N7 Y2 C32 N8 -91(4)
N6 Y2 C32 N8 94(4)
O2 Y2 C32 N8 105(4)
Si12 Y2 C32 N8 -173(4)
Si9 Y2 C32 N8 -29(4)
C32 N6 C33 C34 -117.9(5)
Y2 N6 C33 C34 58.4(7)
C32 N6 C33 C38 120.4(5)
Y2 N6 C33 C38 -63.4(6)
N6 C33 C34 C35 -174.8(4)
C38 C33 C34 C35 -52.0(6)
C33 C34 C35 C36 56.5(6)
C34 C35 C36 C37 -57.2(6)
C35 C36 C37 C38 56.4(7)
C36 C37 C38 C33 -55.4(7)
N6 C33 C38 C37 176.1(4)
C34 C33 C38 C37 52.3(6)
C32 N7 C39 C44 131.3(5)
Y2 N7 C39 C44 -49.5(7)
C32 N7 C39 C40 -107.3(5)
Y2 N7 C39 C40 71.8(6)
N7 C39 C40 C41 179.6(5)
C44 C39 C40 C41 -58.3(7)
C39 C40 C41 C42 58.1(8)
C40 C41 C42 C43 -56.1(7)
C41 C42 C43 C44 54.6(7)
N7 C39 C44 C43 178.4(5)
C40 C39 C44 C43 56.6(6)
C42 C43 C44 C39 -55.4(8)
C62 O2 C59 C60 4.9(6)
Y2 O2 C59 C60 175.9(4)
O2 C59 C60 C61 -24.6(7)
C59 C60 C61 C62 34.2(7)
C59 O2 C62 C61 16.6(6)
Y2 O2 C62 C61 -150.9(4)
C60 C61 C62 O2 -31.3(6)
